data_4063006
loop_
_publ_author_name
'Hata, Mitsuhiro'
'Kautz, Jason A.'
'Lu, Xiu Lian'
'McGrath, Thomas D.'
'Stone, F. Gordon A.'

_publ_section_title
;
Revisiting [Mn(CO)~3~(\h^5^-nido-7,8-C~2~B~9~H~11~)], the dicarbollide
analogue of [(\h^5^-C~5~H~5~)Mn(CO)~3~]: reactivity studies leading to
boron-atom functionalization
;
_journal_name_full Organometallics
_journal_paper_doi 10.1021/om049822l
_journal_year 2004
_chemical_formula_sum 'C8 H17 B9 Mn N O3'
_chemical_formula_weight 327.46
_space_group_IT_number 14
_symmetry_cell_setting monoclinic
_symmetry_space_group_name_Hall '-P 2ybc'
_symmetry_space_group_name_H-M 'P 1 21/c 1'
_cell_angle_alpha 90.00
_cell_angle_beta 109.397(5)
_cell_angle_gamma 90.00
_cell_formula_units_Z 4
_cell_length_a 12.9981(12)
_cell_length_b 9.0076(9)
_cell_length_c 13.6019(15)
_cell_measurement_temperature 110(2)
_cell_volume 1502.1(3)
_diffrn_ambient_temperature 110(2)
_exptl_crystal_density_diffrn 1.448
_cod_original_sg_symbol_H-M 'P 21/c'
_cod_database_code 4063006

loop_
_symmetry_equiv_pos_as_xyz
'x, y, z'
'-x, y+1/2, -z+1/2'
'-x, -y, -z'
'x, -y-1/2, z-1/2'

loop_
_atom_site_label
_atom_site_type_symbol
_atom_site_fract_x
_atom_site_fract_y
_atom_site_fract_z
_atom_site_U_iso_or_equiv
_atom_site_adp_type
_atom_site_occupancy
_atom_site_symmetry_multiplicity
_atom_site_calc_flag
_atom_site_refinement_flags
_atom_site_disorder_assembly
_atom_site_disorder_group
Mn Mn 0.13195(2) 0.62963(3) 0.28712(2) 0.01547(9) Uani 1 1 d . A .
C1 C 0.22444(14) 0.81980(18) 0.36487(14) 0.0166(3) Uani 1 1 d . A .
H1 H 0.1865 0.8505 0.4207 0.020 Uiso 1 1 calc R . .
C2 C 0.16557(14) 0.84803(18) 0.24183(14) 0.0179(3) Uani 1 1 d . A .
H2 H 0.0869 0.8990 0.2127 0.021 Uiso 1 1 calc R . .
B7 B 0.19823(17) 0.7156(2) 0.16857(16) 0.0200(4) Uani 1 1 d . A .
H7 H 0.1453 0.6761 0.0900 0.024 Uiso 1 1 calc R . .
B8 B 0.29190(16) 0.5962(2) 0.26165(17) 0.0192(4) Uani 1 1 d . . .
B4 B 0.30248(15) 0.6676(2) 0.38942(16) 0.0166(4) Uani 1 1 d . A .
H4 H 0.3199 0.5955 0.4602 0.020 Uiso 1 1 calc R . .
B6 B 0.27091(16) 0.9654(2) 0.30743(17) 0.0201(4) Uani 1 1 d . A .
H6 H 0.2621 1.0863 0.3223 0.024 Uiso 1 1 calc R . .
B11 B 0.25747(17) 0.8975(2) 0.18220(17) 0.0214(4) Uani 1 1 d . . .
H11 H 0.2403 0.9743 0.1138 0.026 Uiso 1 1 calc R A .
B12 B 0.34226(16) 0.7386(2) 0.19762(16) 0.0193(4) Uani 1 1 d . A .
H12 H 0.3831 0.7098 0.1394 0.023 Uiso 1 1 calc R . .
B9 B 0.40715(16) 0.7085(2) 0.33371(16) 0.0185(4) Uani 1 1 d . A .
H9 H 0.4908 0.6595 0.3662 0.022 Uiso 1 1 calc R . .
B5 B 0.36176(16) 0.8494(2) 0.40082(16) 0.0196(4) Uani 1 1 d . . .
H5 H 0.4143 0.8943 0.4779 0.023 Uiso 1 1 calc R A .
B10 B 0.38654(16) 0.8931(2) 0.28326(16) 0.0186(4) Uani 1 1 d . A .
H10 H 0.4562 0.9653 0.2818 0.022 Uiso 1 1 calc R . .
N1 N 0.3107(2) 0.4382(2) 0.2241(2) 0.0151(6) Uani 0.726(6) 1 d P A 1
C11 C 0.26274(18) 0.4003(2) 0.10429(18) 0.0332(5) Uani 0.726(6) 1 d P A 1
H11A H 0.2211 0.4854 0.0664 0.050 Uiso 0.726(6) 1 calc PR A 1
H11B H 0.2147 0.3137 0.0941 0.050 Uiso 0.726(6) 1 calc PR A 1
H11C H 0.3227 0.3782 0.0779 0.050 Uiso 0.726(6) 1 calc PR A 1
C12 C 0.3666(2) 0.3347(3) 0.2815(2) 0.0191(7) Uani 0.726(6) 1 d P A 1
H12 H 0.3744 0.2443 0.2487 0.023 Uiso 0.726(6) 1 calc PR A 1
C13 C 0.41741(16) 0.3456(2) 0.39013(17) 0.0296(4) Uani 0.726(6) 1 d P A 1
H13A H 0.4556 0.2526 0.4169 0.044 Uiso 0.726(6) 1 calc PR A 1
H13B H 0.3621 0.3641 0.4232 0.044 Uiso 0.726(6) 1 calc PR A 1
H13C H 0.4699 0.4277 0.4060 0.044 Uiso 0.726(6) 1 calc PR A 1
N1A N 0.3430(5) 0.4249(7) 0.2747(6) 0.0113(13) Uani 0.274(6) 1 d P A 2
C11A C 0.41741(16) 0.3456(2) 0.39013(17) 0.0296(4) Uani 0.274(6) 1 d P A 2
H11D H 0.4355 0.2432 0.3779 0.044 Uiso 0.274(6) 1 calc PR A 2
H11E H 0.3747 0.3458 0.4375 0.044 Uiso 0.274(6) 1 calc PR A 2
H11F H 0.4848 0.4022 0.4214 0.044 Uiso 0.274(6) 1 calc PR A 2
C12A C 0.3253(5) 0.3431(6) 0.1944(5) 0.0137(16) Uani 0.274(6) 1 d P A 2
H12A H 0.3552 0.2461 0.1987 0.016 Uiso 0.274(6) 1 calc PR A 2
C13A C 0.26274(18) 0.4003(2) 0.10429(18) 0.0332(5) Uani 0.274(6) 1 d P A 2
H13D H 0.2379 0.4992 0.1163 0.050 Uiso 0.274(6) 1 calc PR A 2
H13E H 0.1995 0.3358 0.0735 0.050 Uiso 0.274(6) 1 calc PR A 2
H13F H 0.3048 0.4080 0.0566 0.050 Uiso 0.274(6) 1 calc PR A 2
C21 C 0.02859(14) 0.56229(19) 0.17206(15) 0.0200(3) Uani 1 1 d . . .
C22 C 0.14466(14) 0.4521(2) 0.34912(15) 0.0222(4) Uani 1 1 d . . .
C23 C 0.02459(15) 0.6746(2) 0.34035(16) 0.0223(4) Uani 1 1 d . . .
O21 O -0.03732(11) 0.52219(15) 0.09776(11) 0.0260(3) Uani 1 1 d . A .
O22 O 0.15486(12) 0.33761(16) 0.38815(13) 0.0334(3) Uani 1 1 d . A .
O23 O -0.04443(12) 0.69834(17) 0.37283(13) 0.0353(4) Uani 1 1 d . A .

loop_
_atom_site_aniso_label
_atom_site_aniso_U_11
_atom_site_aniso_U_22
_atom_site_aniso_U_33
_atom_site_aniso_U_23
_atom_site_aniso_U_13
_atom_site_aniso_U_12
Mn 0.01385(13) 0.01324(13) 0.02283(15) -0.00267(9) 0.01078(10) -0.00246(9)
C1 0.0167(7) 0.0147(7) 0.0213(8) -0.0028(6) 0.0099(6) -0.0020(6)
C2 0.0168(8) 0.0155(7) 0.0235(9) 0.0009(6) 0.0094(7) -0.0005(6)
B7 0.0198(9) 0.0206(9) 0.0235(10) -0.0031(7) 0.0124(8) -0.0042(7)
B8 0.0202(9) 0.0138(8) 0.0298(10) -0.0038(7) 0.0166(8) -0.0023(7)
B4 0.0146(8) 0.0163(8) 0.0221(9) 0.0010(7) 0.0101(7) 0.0000(6)
B6 0.0188(9) 0.0139(8) 0.0313(11) -0.0025(7) 0.0135(8) -0.0025(7)
B11 0.0233(10) 0.0190(9) 0.0262(10) 0.0013(7) 0.0138(8) -0.0024(7)
B12 0.0209(9) 0.0175(8) 0.0242(10) -0.0030(7) 0.0140(8) -0.0034(7)
B9 0.0161(8) 0.0174(8) 0.0258(10) -0.0003(7) 0.0122(7) -0.0009(7)
B5 0.0165(9) 0.0212(9) 0.0232(10) -0.0045(7) 0.0095(7) -0.0032(7)
B10 0.0192(9) 0.0144(8) 0.0266(10) -0.0020(7) 0.0134(8) -0.0029(6)
N1 0.0133(11) 0.0145(11) 0.0199(14) 0.0006(9) 0.0086(10) -0.0004(8)
C11 0.0279(10) 0.0295(10) 0.0394(12) 0.0087(9) 0.0077(9) -0.0043(8)
C12 0.0164(11) 0.0146(13) 0.0296(16) 0.0020(10) 0.0119(10) 0.0020(9)
C13 0.0207(9) 0.0311(10) 0.0384(12) -0.0076(8) 0.0118(8) -0.0025(7)
N1A 0.007(2) 0.015(3) 0.010(3) 0.005(2) 0.000(2) 0.003(2)
C11A 0.0207(9) 0.0311(10) 0.0384(12) -0.0076(8) 0.0118(8) -0.0025(7)
C12A 0.014(3) 0.009(3) 0.023(4) 0.000(2) 0.013(2) 0.0014(19)
C13A 0.0279(10) 0.0295(10) 0.0394(12) 0.0087(9) 0.0077(9) -0.0043(8)
C21 0.0182(8) 0.0175(8) 0.0293(9) -0.0009(7) 0.0145(7) -0.0026(6)
C22 0.0164(8) 0.0217(8) 0.0310(10) -0.0021(7) 0.0111(7) -0.0025(6)
C23 0.0216(9) 0.0161(7) 0.0329(10) -0.0059(7) 0.0141(7) -0.0054(6)
O21 0.0216(7) 0.0278(7) 0.0285(7) -0.0037(5) 0.0081(6) -0.0082(5)
O22 0.0282(8) 0.0221(7) 0.0498(10) 0.0084(6) 0.0126(7) -0.0027(6)
O23 0.0298(8) 0.0314(8) 0.0571(10) -0.0134(7) 0.0312(7) -0.0078(6)

loop_
_geom_bond_atom_site_label_1
_geom_bond_atom_site_label_2
_geom_bond_distance
_geom_bond_site_symmetry_2
_geom_bond_publ_flag
Mn C22 1.7896(19) . ?
Mn C21 1.7959(19) . ?
Mn C23 1.8184(19) . ?
Mn C2 2.1493(16) . ?
Mn C1 2.1572(17) . ?
Mn B7 2.206(2) . ?
Mn B4 2.2176(19) . ?
Mn B8 2.2387(19) . ?
C1 C2 1.613(2) . ?
C1 B4 1.672(3) . ?
C1 B5 1.708(3) . ?
C1 B6 1.735(3) . ?
C2 B7 1.696(3) . ?
C2 B11 1.711(3) . ?
C2 B6 1.726(3) . ?
B7 B12 1.792(3) . ?
B7 B11 1.794(3) . ?
B7 B8 1.794(3) . ?
B8 N1 1.558(3) . ?
B8 N1A 1.666(6) . ?
B8 B12 1.792(3) . ?
B8 B9 1.804(3) . ?
B8 B4 1.815(3) . ?
B4 B5 1.794(3) . ?
B4 B9 1.802(3) . ?
B6 B5 1.762(3) . ?
B6 B11 1.763(3) . ?
B6 B10 1.766(3) . ?
B11 B12 1.776(3) . ?
B11 B10 1.781(3) . ?
B12 B9 1.782(3) . ?
B12 B10 1.783(3) . ?
B9 B5 1.774(3) . ?
B9 B10 1.785(3) . ?
B5 B10 1.777(3) . ?
N1 C12 1.277(4) . ?
N1 C11 1.577(4) . ?
C12 C13 1.407(3) . ?
N1A C12A 1.274(10) . ?
C21 O21 1.145(2) . ?
C22 O22 1.147(2) . ?
C23 O23 1.144(2) . ?
